data_4077281
loop_
_publ_author_name
'Zi, Guofu'
'Yang, Qingchuan'
'Mak, Thomas C. W.'
'Xie, Zuowei'

_publ_section_title
;
 Tetramethylcyclopentadienyl vs Cyclopentadienyl Substituents. Synthesis
 and Structural Characterization of Organolanthanide Compounds Derived
 from the Versatile Ligand Me2Si(C5Me4H)(C2B10H11)
;
_journal_issue 11
_journal_name_full Organometallics
_journal_page_first 2359
_journal_paper_doi 10.1021/om010031i
_journal_volume 20
_journal_year 2001
_chemical_formula_sum 'C26 H42 Cl2 Li O2 Yb'
_chemical_formula_weight 637.48
_chemical_name_systematic
; 
 ? 
;
_space_group_IT_number 147
_symmetry_cell_setting trigonal
_symmetry_space_group_name_Hall '-P 3'
_symmetry_space_group_name_H-M 'P -3'
_atom_sites_solution_hydrogens geom
_atom_sites_solution_primary direct
_atom_sites_solution_secondary difmap
_audit_creation_method SHELXL-97
_cell_angle_alpha 90.00
_cell_angle_beta 90.00
_cell_angle_gamma 120.00
_cell_formula_units_Z 12
_cell_length_a 29.950(4)
_cell_length_b 29.950(4)
_cell_length_c 12.983(1)
_cell_measurement_temperature 296(2)
_cell_volume 10086(2)
_computing_cell_refinement 'BIOTEX Rigaku'
_computing_data_collection 'RAXIS Rigaku'
_computing_data_reduction 'BIOTEX Rigaku'
_computing_molecular_graphics 'Siemens SHELXTL'
_computing_publication_material 'Siemens SHELXTL'
_computing_structure_refinement 'SHELXL-97 (Sheldrick, 1997)'
_computing_structure_solution 'SHELXS-97 (Sheldrick, 1990)'
_diffrn_ambient_temperature 296(2)
_diffrn_measured_fraction_theta_full 0.689
_diffrn_measured_fraction_theta_max 0.689
_diffrn_measurement_device_type 'IP Rigaku'
_diffrn_measurement_method IP
_diffrn_radiation_monochromator graphite
_diffrn_radiation_source 'rotation anode'
_diffrn_radiation_type MoK\a
_diffrn_radiation_wavelength 0.71073
_diffrn_reflns_av_R_equivalents 0.1629
_diffrn_reflns_av_sigmaI/netI 0.1308
_diffrn_reflns_limit_h_max 34
_diffrn_reflns_limit_h_min 0
_diffrn_reflns_limit_k_max 29
_diffrn_reflns_limit_k_min -34
_diffrn_reflns_limit_l_max 13
_diffrn_reflns_limit_l_min -13
_diffrn_reflns_number 15368
_diffrn_reflns_theta_full 25.00
_diffrn_reflns_theta_max 25.00
_diffrn_reflns_theta_min 1.75
_exptl_absorpt_coefficient_mu 2.957
_exptl_absorpt_correction_T_max 1.087
_exptl_absorpt_correction_T_min 0.796
_exptl_absorpt_correction_type abscor
_exptl_crystal_colour orange
_exptl_crystal_density_diffrn 1.260
_exptl_crystal_density_method 'not measured'
_exptl_crystal_description prism
_exptl_crystal_F_000 3852
_exptl_crystal_size_max 0.40
_exptl_crystal_size_mid 0.24
_exptl_crystal_size_min 0.18
_refine_diff_density_max 0.481
_refine_diff_density_min -0.429
_refine_diff_density_rms 0.089
_refine_ls_extinction_coef 0.00006(6)
_refine_ls_extinction_expression Fc^*^=kFc[1+0.001xFc^2^\l^3^/sin(2\q)]^-1/4^
_refine_ls_extinction_method SHELXL
_refine_ls_goodness_of_fit_ref 1.192
_refine_ls_hydrogen_treatment constr
_refine_ls_matrix_type full
_refine_ls_number_parameters 562
_refine_ls_number_reflns 7273
_refine_ls_number_restraints 271
_refine_ls_restrained_S_all 1.176
_refine_ls_R_factor_all 0.1241
_refine_ls_R_factor_gt 0.0846
_refine_ls_shift/su_max 0.149
_refine_ls_shift/su_mean 0.014
_refine_ls_structure_factor_coef Fsqd
_refine_ls_weighting_details 'calc w=1/[\s^2^(Fo^2^)+(0.0903P)^2^+0.1115P] where P=(Fo^2^+2Fc^2^)/3'
_refine_ls_weighting_scheme calc
_refine_ls_wR_factor_gt 0.2043
_refine_ls_wR_factor_ref 0.2309
_reflns_number_gt 5447
_reflns_number_total 7273
_reflns_threshold_expression >2sigma(I)
_cod_data_source_file om010031i.cif
_cod_data_source_block compound_7
_cod_original_cell_volume 10085(2)
_cod_original_sg_symbol_H-M P-3
_cod_database_code 4077281

loop_
_symmetry_equiv_pos_as_xyz
'x, y, z'
'-y, x-y, z'
'-x+y, -x, z'
'-x, -y, -z'
'y, -x+y, -z'
'x-y, x, -z'

loop_
_atom_site_label
_atom_site_type_symbol
_atom_site_fract_x
_atom_site_fract_y
_atom_site_fract_z
_atom_site_U_iso_or_equiv
_atom_site_adp_type
_atom_site_occupancy
_atom_site_symmetry_multiplicity
_atom_site_calc_flag
_atom_site_refinement_flags
_atom_site_disorder_assembly
_atom_site_disorder_group
Yb1 Yb 0.844069(8) 0.381500(8) 0.249978(19) 0.12361(9) Uani 1 1 d . . .
Yb2 Yb 0.881375(10) 0.163867(10) 0.749974(19) 0.14281(13) Uani 1 1 d . . .
Li1 Li 0.9327(3) 0.3402(3) 0.2538(9) 0.151(4) Uani 1 1 d . . .
Li2 Li 0.9392(4) 0.2959(3) 0.7536(7) 0.151(5) Uani 1 1 d . . .
Cl1 Cl 0.89506(5) 0.36230(6) 0.11356(11) 0.1436(6) Uani 1 1 d . . .
Cl2 Cl 0.89473(5) 0.36197(5) 0.38687(11) 0.1440(6) Uani 1 1 d . . .
Cl3 Cl 0.91666(7) 0.23702(6) 0.61337(11) 0.1698(8) Uani 1 1 d . . .
Cl4 Cl 0.91663(7) 0.23722(6) 0.88580(12) 0.1711(8) Uani 1 1 d . . .
C1 C 0.8337(2) 0.46136(13) 0.2479(5) 0.165(2) Uani 1 1 d DU . .
H1 H 0.7999 0.4548 0.2470 0.198 Uiso 1 1 calc R . .
C2 C 0.8612(2) 0.46693(10) 0.1683(3) 0.168(2) Uani 1 1 d DU . .
C3 C 0.90993(17) 0.47730(13) 0.1922(5) 0.189(2) Uani 1 1 d DU . .
C4 C 0.91042(18) 0.4776(2) 0.3058(5) 0.190(2) Uani 1 1 d DU . .
C5 C 0.8613(2) 0.4664(2) 0.3330(3) 0.171(2) Uani 1 1 d DU . .
C6 C 0.8680(6) 0.4696(5) 0.0507(6) 0.237(7) Uiso 0.50 1 d PDU . .
H6A H 0.9040 0.4884 0.0342 0.355 Uiso 0.50 1 calc PR . .
H6B H 0.8512 0.4867 0.0212 0.355 Uiso 0.50 1 calc PR . .
H6C H 0.8529 0.4353 0.0233 0.355 Uiso 0.50 1 calc PR . .
C6' C 0.8333(4) 0.4626(4) 0.0657(6) 0.185(5) Uiso 0.50 1 d PDU . .
H6D H 0.8543 0.4632 0.0093 0.277 Uiso 0.50 1 calc PR . .
H6E H 0.8272 0.4911 0.0595 0.277 Uiso 0.50 1 calc PR . .
H6F H 0.8009 0.4309 0.0644 0.277 Uiso 0.50 1 calc PR . .
C7 C 0.9660(3) 0.4900(4) 0.1716(12) 0.210(6) Uiso 0.50 1 d PDU . .
H7A H 0.9857 0.5018 0.2341 0.315 Uiso 0.50 1 calc PR . .
H7B H 0.9813 0.5164 0.1201 0.315 Uiso 0.50 1 calc PR . .
H7C H 0.9659 0.4596 0.1478 0.315 Uiso 0.50 1 calc PR . .
C7' C 0.9412(4) 0.4847(4) 0.0913(7) 0.184(5) Uiso 0.50 1 d PDU . .
H7D H 0.9748 0.4903 0.1083 0.276 Uiso 0.50 1 calc PR . .
H7E H 0.9446 0.5140 0.0541 0.276 Uiso 0.50 1 calc PR . .
H7F H 0.9235 0.4544 0.0492 0.276 Uiso 0.50 1 calc PR . .
C8 C 0.9436(4) 0.4855(5) 0.4044(7) 0.221(7) Uiso 0.50 1 d PDU . .
H8A H 0.9782 0.4953 0.3845 0.331 Uiso 0.50 1 calc PR . .
H8B H 0.9289 0.4539 0.4428 0.331 Uiso 0.50 1 calc PR . .
H8C H 0.9440 0.5121 0.4463 0.331 Uiso 0.50 1 calc PR . .
C8' C 0.9658(3) 0.4896(5) 0.3287(14) 0.243(8) Uiso 0.50 1 d PDU . .
H8D H 0.9888 0.5129 0.2776 0.365 Uiso 0.50 1 calc PR . .
H8E H 0.9671 0.4582 0.3272 0.365 Uiso 0.50 1 calc PR . .
H8F H 0.9761 0.5051 0.3956 0.365 Uiso 0.50 1 calc PR . .
C9 C 0.8343(3) 0.4628(4) 0.4371(6) 0.166(4) Uiso 0.50 1 d PDU . .
H9A H 0.8540 0.4598 0.4922 0.248 Uiso 0.50 1 calc PR . .
H9B H 0.8003 0.4331 0.4367 0.248 Uiso 0.50 1 calc PR . .
H9C H 0.8319 0.4933 0.4470 0.248 Uiso 0.50 1 calc PR . .
C9' C 0.8703(7) 0.4721(6) 0.4516(6) 0.289(10) Uiso 0.50 1 d PDU . .
H9D H 0.8383 0.4625 0.4859 0.433 Uiso 0.50 1 calc PR . .
H9E H 0.8950 0.5073 0.4678 0.433 Uiso 0.50 1 calc PR . .
H9F H 0.8830 0.4500 0.4741 0.433 Uiso 0.50 1 calc PR . .
C11 C 0.74840(15) 0.3420(2) 0.2482(6) 0.196(2) Uani 1 1 d DU . .
H11 H 0.7386 0.3669 0.2483 0.235 Uiso 1 1 calc R . .
C12 C 0.75654(12) 0.3217(2) 0.1615(4) 0.186(2) Uani 1 1 d DU . .
C13 C 0.76903(14) 0.28732(16) 0.1984(5) 0.1690(19) Uani 1 1 d DU . .
C14 C 0.7689(2) 0.28606(18) 0.3003(5) 0.179(2) Uani 1 1 d DU . .
C15 C 0.7566(2) 0.3207(2) 0.3378(4) 0.186(2) Uani 1 1 d DU . .
C16 C 0.7540(4) 0.3219(5) 0.0430(6) 0.200(6) Uiso 0.50 1 d PDU . .
H16D H 0.7692 0.3028 0.0153 0.300 Uiso 0.50 1 calc PR . .
H16E H 0.7726 0.3568 0.0185 0.300 Uiso 0.50 1 calc PR . .
H16F H 0.7186 0.3062 0.0215 0.300 Uiso 0.50 1 calc PR . .
C16' C 0.7430(4) 0.3454(4) 0.0681(8) 0.218(7) Uiso 0.50 1 d PDU . .
H16A H 0.7450 0.3294 0.0056 0.327 Uiso 0.50 1 calc PR . .
H16B H 0.7670 0.3818 0.0649 0.327 Uiso 0.50 1 calc PR . .
H16C H 0.7087 0.3397 0.0763 0.327 Uiso 0.50 1 calc PR . .
C17 C 0.7829(3) 0.2461(3) 0.1652(11) 0.209(6) Uiso 0.50 1 d PDU . .
H17A H 0.7988 0.2387 0.2218 0.313 Uiso 0.50 1 calc PR . .
H17B H 0.8064 0.2589 0.1081 0.313 Uiso 0.50 1 calc PR . .
H17C H 0.7521 0.2152 0.1451 0.313 Uiso 0.50 1 calc PR . .
C17' C 0.7772(4) 0.2630(4) 0.1007(7) 0.210(6) Uiso 0.50 1 d PDU . .
H17D H 0.7857 0.2372 0.1201 0.315 Uiso 0.50 1 calc PR . .
H17E H 0.8049 0.2892 0.0608 0.315 Uiso 0.50 1 calc PR . .
H17F H 0.7462 0.2475 0.0604 0.315 Uiso 0.50 1 calc PR . .
C18 C 0.7751(4) 0.2645(4) 0.4066(7) 0.206(6) Uiso 0.50 1 d PDU . .
H18A H 0.7826 0.2373 0.3947 0.309 Uiso 0.50 1 calc PR . .
H18B H 0.7437 0.2514 0.4452 0.309 Uiso 0.50 1 calc PR . .
H18C H 0.8029 0.2918 0.4446 0.309 Uiso 0.50 1 calc PR . .
C18' C 0.7813(3) 0.2450(3) 0.3437(11) 0.210(6) Uiso 0.50 1 d PDU . .
H18D H 0.7974 0.2354 0.2911 0.316 Uiso 0.50 1 calc PR . .
H18E H 0.7499 0.2151 0.3653 0.316 Uiso 0.50 1 calc PR . .
H18F H 0.8042 0.2591 0.4014 0.316 Uiso 0.50 1 calc PR . .
C19 C 0.7437(4) 0.3440(4) 0.4315(7) 0.192(6) Uiso 0.50 1 d PDU . .
H19A H 0.7364 0.3701 0.4084 0.287 Uiso 0.50 1 calc PR . .
H19B H 0.7725 0.3590 0.4778 0.287 Uiso 0.50 1 calc PR . .
H19C H 0.7141 0.3174 0.4664 0.287 Uiso 0.50 1 calc PR . .
C19' C 0.7555(4) 0.3178(5) 0.4577(6) 0.176(5) Uiso 0.50 1 d PDU . .
H19D H 0.7465 0.3420 0.4851 0.264 Uiso 0.50 1 calc PR . .
H19E H 0.7889 0.3260 0.4827 0.264 Uiso 0.50 1 calc PR . .
H19F H 0.7305 0.2836 0.4791 0.264 Uiso 0.50 1 calc PR . .
O1 O 0.91797(15) 0.27009(12) 0.2488(3) 0.1805(18) Uani 1 1 d D . .
C21 C 0.9164(3) 0.24057(16) 0.1597(4) 0.259(4) Uani 1 1 d D . .
H21A H 0.8899 0.2377 0.1127 0.311 Uiso 1 1 calc R . .
H21B H 0.9493 0.2584 0.1241 0.311 Uiso 1 1 calc R . .
C22 C 0.9059(4) 0.19017(18) 0.1883(4) 0.446(11) Uani 1 1 d D . .
H22A H 0.9345 0.1852 0.1700 0.535 Uiso 1 1 calc R . .
H22B H 0.8750 0.1640 0.1542 0.535 Uiso 1 1 calc R . .
C23 C 0.8985(4) 0.18758(17) 0.3032(4) 0.330(8) Uani 1 1 d D . .
H23A H 0.8626 0.1646 0.3205 0.396 Uiso 1 1 calc R . .
H23B H 0.9191 0.1750 0.3361 0.396 Uiso 1 1 calc R . .
C24 C 0.9145(3) 0.23882(17) 0.3361(4) 0.251(5) Uani 1 1 d D . .
H24A H 0.9478 0.2534 0.3697 0.301 Uiso 1 1 calc R . .
H24B H 0.8899 0.2383 0.3854 0.301 Uiso 1 1 calc R . .
O2 O 1.00531(13) 0.38476(18) 0.2512(3) 0.191(2) Uani 1 1 d D . .
C31 C 1.0384(2) 0.4037(3) 0.3398(4) 0.258(5) Uani 1 1 d D . .
H31A H 1.0233 0.4153 0.3918 0.310 Uiso 1 1 calc R . .
H31B H 1.0431 0.3766 0.3692 0.310 Uiso 1 1 calc R . .
C32 C 1.0865(2) 0.4453(4) 0.3074(4) 0.394(9) Uani 1 1 d D . .
H32A H 1.1147 0.4416 0.3347 0.472 Uiso 1 1 calc R . .
H32B H 1.0905 0.4778 0.3308 0.472 Uiso 1 1 calc R . .
C33 C 1.0859(2) 0.4430(3) 0.1911(4) 0.377(6) Uani 1 1 d D . .
H33A H 1.0943 0.4762 0.1625 0.452 Uiso 1 1 calc R . .
H33B H 1.1111 0.4341 0.1667 0.452 Uiso 1 1 calc R . .
C34 C 1.03559(19) 0.4049(4) 0.1604(4) 0.278(6) Uani 1 1 d D . .
H34A H 1.0369 0.3775 0.1229 0.334 Uiso 1 1 calc R . .
H34B H 1.0206 0.4199 0.1159 0.334 Uiso 1 1 calc R . .
C41 C 0.90289(14) 0.09248(16) 0.8008(6) 0.216(3) Uani 1 1 d DU . .
H41 H 0.8782 0.0653 0.8398 0.260 Uiso 1 1 calc R . .
C42 C 0.90259(11) 0.09322(13) 0.7038(5) 0.222(4) Uani 1 1 d DU . .
C43 C 0.94008(16) 0.13511(18) 0.6592(4) 0.248(4) Uani 1 1 d DU . .
C44 C 0.9696(2) 0.1682(3) 0.7491(8) 0.278(3) Uani 1 1 d DU . .
C45 C 0.9421(3) 0.1345(3) 0.8418(7) 0.271(4) Uani 1 1 d DU . .
C46 C 0.8847(6) 0.0745(6) 0.5934(7) 0.327(12) Uiso 0.50 1 d PDU . .
H46A H 0.8964 0.1036 0.5484 0.491 Uiso 0.50 1 calc PR . .
H46B H 0.8477 0.0546 0.5916 0.491 Uiso 0.50 1 calc PR . .
H46C H 0.8987 0.0534 0.5711 0.491 Uiso 0.50 1 calc PR . .
C46' C 0.8560(5) 0.0393(4) 0.679(2) 0.45(2) Uiso 0.50 1 d PDU . .
H46D H 0.8505 0.0356 0.6064 0.675 Uiso 0.50 1 calc PR . .
H46E H 0.8257 0.0356 0.7127 0.675 Uiso 0.50 1 calc PR . .
H46F H 0.8629 0.0131 0.7043 0.675 Uiso 0.50 1 calc PR . .
C47 C 0.9785(6) 0.1795(5) 0.5887(12) 0.57(3) Uiso 0.50 1 d PDU . .
H47A H 0.9912 0.2118 0.6241 0.859 Uiso 0.50 1 calc PR . .
H47B H 0.9612 0.1800 0.5268 0.859 Uiso 0.50 1 calc PR . .
H47C H 1.0067 0.1743 0.5716 0.859 Uiso 0.50 1 calc PR . .
C47' C 0.9440(5) 0.1379(6) 0.5399(6) 0.247(8) Uiso 0.50 1 d PDU . .
H47D H 0.9733 0.1701 0.5197 0.371 Uiso 0.50 1 calc PR . .
H47E H 0.9132 0.1355 0.5117 0.371 Uiso 0.50 1 calc PR . .
H47F H 0.9478 0.1099 0.5145 0.371 Uiso 0.50 1 calc PR . .
C48 C 1.0158(5) 0.2149(5) 0.8032(13) 0.345(14) Uiso 0.50 1 d PDU . .
H48A H 1.0379 0.2390 0.7522 0.517 Uiso 0.50 1 calc PR . .
H48B H 1.0349 0.2029 0.8427 0.517 Uiso 0.50 1 calc PR . .
H48C H 1.0030 0.2315 0.8481 0.517 Uiso 0.50 1 calc PR . .
C48' C 1.0169(5) 0.2172(4) 0.7023(13) 0.285(10) Uiso 0.50 1 d PDU . .
H48D H 1.0139 0.2163 0.6287 0.428 Uiso 0.50 1 calc PR . .
H48E H 1.0481 0.2176 0.7212 0.428 Uiso 0.50 1 calc PR . .
H48F H 1.0178 0.2476 0.7285 0.428 Uiso 0.50 1 calc PR . .
C49 C 0.9600(5) 0.1532(6) 0.9594(16) 0.275(10) Uiso 0.50 1 d PDU . .
H49A H 0.9482 0.1729 0.9972 0.413 Uiso 0.50 1 calc PR . .
H49B H 0.9698 0.1670 0.8912 0.413 Uiso 0.50 1 calc PR . .
H49C H 0.9892 0.1549 0.9940 0.413 Uiso 0.50 1 calc PR . .
C49' C 0.9334(8) 0.1186(7) 0.956(2) 0.301(12) Uiso 0.50 1 d P . .
H49D H 0.9030 0.1150 0.9881 0.451 Uiso 0.50 1 calc PR . .
H49E H 0.9439 0.0970 0.9899 0.451 Uiso 0.50 1 calc PR . .
H49F H 0.9260 0.1085 0.8846 0.451 Uiso 0.50 1 calc PR . .
C51 C 0.78922(14) 0.0870(3) 0.7496(6) 0.199(3) Uani 1 1 d DU . .
H51 H 0.7868 0.0548 0.7497 0.239 Uiso 1 1 calc R . .
C52 C 0.78992(11) 0.1100(3) 0.6657(4) 0.208(3) Uani 1 1 d DU . .
C53 C 0.79184(14) 0.15649(19) 0.6939(5) 0.199(2) Uani 1 1 d DU . .
C54 C 0.7934(2) 0.15544(19) 0.8024(5) 0.197(2) Uani 1 1 d DU . .
C55 C 0.7920(2) 0.1108(3) 0.8329(4) 0.193(3) Uani 1 1 d DU . .
C56 C 0.7861(4) 0.0760(4) 0.5716(7) 0.198(6) Uiso 0.50 1 d PDU . .
H56A H 0.7899 0.0476 0.5944 0.297 Uiso 0.50 1 calc PR . .
H56B H 0.8129 0.0964 0.5231 0.297 Uiso 0.50 1 calc PR . .
H56C H 0.7531 0.0631 0.5391 0.297 Uiso 0.50 1 calc PR . .
C56' C 0.7892(5) 0.1119(6) 0.5458(6) 0.228(7) Uiso 0.50 1 d PDU . .
H56D H 0.7892 0.0822 0.5181 0.342 Uiso 0.50 1 calc PR . .
H56E H 0.8192 0.1426 0.5220 0.342 Uiso 0.50 1 calc PR . .
H56F H 0.7587 0.1122 0.5235 0.342 Uiso 0.50 1 calc PR . .
C57 C 0.7913(4) 0.1845(4) 0.5933(7) 0.189(5) Uiso 0.50 1 d PDU . .
H57A H 0.8019 0.1715 0.5364 0.283 Uiso 0.50 1 calc PR . .
H57B H 0.8147 0.2209 0.6004 0.283 Uiso 0.50 1 calc PR . .
H57C H 0.7571 0.1785 0.5812 0.283 Uiso 0.50 1 calc PR . .
C57' C 0.7929(4) 0.2072(3) 0.6638(11) 0.211(6) Uiso 0.50 1 d PDU . .
H57D H 0.7899 0.2085 0.5904 0.317 Uiso 0.50 1 calc PR . .
H57E H 0.8248 0.2362 0.6861 0.317 Uiso 0.50 1 calc PR . .
H57F H 0.7646 0.2082 0.6963 0.317 Uiso 0.50 1 calc PR . .
C58 C 0.7923(4) 0.1839(4) 0.9004(7) 0.204(6) Uiso 0.50 1 d PDU . .
H58A H 0.8069 0.1747 0.9568 0.306 Uiso 0.50 1 calc PR . .
H58B H 0.7573 0.1742 0.9164 0.306 Uiso 0.50 1 calc PR . .
H58C H 0.8119 0.2204 0.8892 0.306 Uiso 0.50 1 calc PR . .
C58' C 0.7944(4) 0.2058(3) 0.8343(12) 0.229(7) Uiso 0.50 1 d PDU . .
H58D H 0.7918 0.2068 0.9079 0.344 Uiso 0.50 1 calc PR . .
H58E H 0.7658 0.2068 0.8031 0.344 Uiso 0.50 1 calc PR . .
H58F H 0.8261 0.2350 0.8117 0.344 Uiso 0.50 1 calc PR . .
C59 C 0.7898(5) 0.1175(6) 0.9504(6) 0.251(8) Uiso 0.50 1 d PDU . .
H59A H 0.7885 0.0887 0.9853 0.377 Uiso 0.50 1 calc PR . .
H59B H 0.7595 0.1194 0.9670 0.377 Uiso 0.50 1 calc PR . .
H59C H 0.8199 0.1487 0.9719 0.377 Uiso 0.50 1 calc PR . .
C59' C 0.7862(4) 0.0785(4) 0.9307(7) 0.182(5) Uiso 0.50 1 d PDU . .
H59D H 0.7877 0.0978 0.9909 0.274 Uiso 0.50 1 calc PR . .
H59E H 0.8137 0.0708 0.9330 0.274 Uiso 0.50 1 calc PR . .
H59F H 0.7537 0.0470 0.9287 0.274 Uiso 0.50 1 calc PR . .
O3 O 1.01162(15) 0.34422(18) 0.7502(3) 0.192(3) Uani 1 1 d D . .
C61 C 1.04228(18) 0.3635(3) 0.8408(4) 0.248(6) Uani 1 1 d D . .
H61A H 1.0335 0.3355 0.8889 0.298 Uiso 1 1 calc R . .
H61B H 1.0357 0.3886 0.8740 0.298 Uiso 1 1 calc R . .
C62 C 1.09528(19) 0.3868(4) 0.8136(3) 0.305(8) Uani 1 1 d D . .
H62A H 1.1098 0.3662 0.8377 0.366 Uiso 1 1 calc R . .
H62B H 1.1147 0.4210 0.8433 0.366 Uiso 1 1 calc R . .
C63 C 1.09667(17) 0.3898(4) 0.6976(4) 0.279(7) Uani 1 1 d D . .
H63A H 1.1171 0.4253 0.6752 0.335 Uiso 1 1 calc R . .
H63B H 1.1118 0.3703 0.6696 0.335 Uiso 1 1 calc R . .
C64 C 1.04470(19) 0.3685(4) 0.6636(4) 0.284(6) Uani 1 1 d D . .
H64A H 1.0374 0.3434 0.6095 0.341 Uiso 1 1 calc R . .
H64B H 1.0391 0.3954 0.6364 0.341 Uiso 1 1 calc R . .
O4 O 0.90539(14) 0.33421(13) 0.7498(2) 0.189(2) Uani 1 1 d D A .
C71 C 0.89510(17) 0.35518(15) 0.6603(4) 0.226(5) Uani 1 1 d D . .
H71A H 0.8774 0.3283 0.6093 0.271 Uiso 0.776(11) 1 calc PR A 1
H71B H 0.9273 0.3816 0.6305 0.271 Uiso 0.776(11) 1 calc PR A 1
H71C H 0.8644 0.3288 0.6261 0.271 Uiso 0.224(11) 1 calc PR A 2
H71D H 0.9238 0.3673 0.6126 0.271 Uiso 0.224(11) 1 calc PR A 2
C72 C 0.8640(2) 0.3768(2) 0.6878(4) 0.286(7) Uiso 0.776(11) 1 d PD A 1
H72A H 0.8279 0.3529 0.6732 0.343 Uiso 0.776(11) 1 calc PR A 1
H72B H 0.8745 0.4086 0.6507 0.343 Uiso 0.776(11) 1 calc PR A 1
C72' C 0.8878(3) 0.3969(2) 0.6900(5) 0.136(8) Uiso 0.224(11) 1 d PD A 2
H72C H 0.8606 0.3971 0.6498 0.163 Uiso 0.224(11) 1 calc PR A 2
H72D H 0.9193 0.4297 0.6812 0.163 Uiso 0.224(11) 1 calc PR A 2
C73 C 0.8728(2) 0.38669(19) 0.8030(4) 0.282(6) Uani 1 1 d D . .
H73A H 0.8967 0.4229 0.8163 0.338 Uiso 0.776(11) 1 calc PR A 1
H73B H 0.8406 0.3769 0.8381 0.338 Uiso 0.776(11) 1 calc PR A 1
H73C H 0.8874 0.4187 0.8414 0.338 Uiso 0.224(11) 1 calc PR A 2
H73D H 0.8357 0.3685 0.8110 0.338 Uiso 0.224(11) 1 calc PR A 2
C74 C 0.8938(2) 0.35584(18) 0.8368(4) 0.233(5) Uani 1 1 d D A .
H74A H 0.8691 0.3284 0.8809 0.279 Uiso 1 1 calc R . .
H74B H 0.9249 0.3768 0.8763 0.279 Uiso 1 1 calc R . .

loop_
_atom_site_aniso_label
_atom_site_aniso_U_11
_atom_site_aniso_U_22
_atom_site_aniso_U_33
_atom_site_aniso_U_23
_atom_site_aniso_U_13
_atom_site_aniso_U_12
Yb1 0.12002(12) 0.12787(13) 0.12151(17) 0.00060(11) 0.00035(11) 0.06090(9)
Yb2 0.13611(17) 0.13910(17) 0.11097(18) 0.00022(13) -0.00030(13) 0.03711(14)
Li1 0.146(5) 0.149(5) 0.171(8) 0.001(5) 0.007(5) 0.083(4)
Li2 0.159(7) 0.114(5) 0.117(6) 0.005(5) 0.027(5) 0.022(5)
Cl1 0.1554(8) 0.1710(9) 0.1111(9) 0.0017(7) 0.0051(7) 0.0867(6)
Cl2 0.1539(8) 0.1698(9) 0.1127(9) 0.0016(7) -0.0045(7) 0.0842(6)
Cl3 0.1899(13) 0.1612(11) 0.1030(10) 0.0084(8) 0.0035(9) 0.0463(10)
Cl4 0.1881(13) 0.1658(12) 0.1019(10) -0.0042(8) -0.0046(9) 0.0454(10)
C1 0.172(2) 0.186(4) 0.171(3) 0.010(3) 0.007(2) 0.113(2)
C2 0.208(3) 0.141(4) 0.137(3) 0.017(3) 0.009(2) 0.073(3)
C3 0.160(2) 0.116(4) 0.258(3) 0.015(4) 0.079(3) 0.043(3)
C4 0.171(2) 0.126(4) 0.259(3) -0.035(4) -0.066(3) 0.064(2)
C5 0.213(3) 0.156(4) 0.133(3) 0.004(3) 0.007(2) 0.085(3)
C11 0.136(3) 0.158(2) 0.299(4) -0.006(2) -0.007(3) 0.0782(16)
C12 0.140(3) 0.182(3) 0.182(3) 0.014(2) -0.039(3) 0.042(2)
C13 0.144(3) 0.137(2) 0.198(3) -0.040(2) -0.013(3) 0.0500(18)
C14 0.158(3) 0.141(2) 0.208(3) 0.034(2) -0.010(3) 0.0533(18)
C15 0.120(3) 0.199(3) 0.178(3) -0.021(2) 0.030(3) 0.035(2)
O1 0.245(3) 0.217(2) 0.129(3) 0.006(2) 0.000(2) 0.1528(19)
C21 0.300(7) 0.288(6) 0.189(5) -0.119(4) 0.009(5) 0.147(5)
C22 0.75(2) 0.152(7) 0.279(10) -0.040(7) -0.218(11) 0.107(10)
C23 0.395(13) 0.168(6) 0.371(13) 0.084(7) 0.004(11) 0.099(7)
C24 0.373(8) 0.277(6) 0.115(5) 0.061(4) -0.001(5) 0.172(5)
O2 0.165(2) 0.243(3) 0.178(4) -0.003(3) 0.006(3) 0.112(2)
C31 0.204(5) 0.425(10) 0.146(6) 0.012(6) -0.030(4) 0.158(6)
C32 0.141(6) 0.297(11) 0.63(2) -0.159(12) 0.025(10) 0.025(7)
C33 0.280(5) 0.303(8) 0.605(15) 0.174(9) 0.261(7) 0.189(5)
C34 0.143(4) 0.382(11) 0.265(8) 0.003(8) 0.071(5) 0.097(6)
C41 0.254(6) 0.210(4) 0.190(3) 0.039(3) 0.005(4) 0.120(3)
C42 0.226(6) 0.236(5) 0.187(3) -0.042(4) -0.016(4) 0.102(3)
C43 0.290(6) 0.308(6) 0.210(3) 0.079(3) 0.078(4) 0.197(4)
C44 0.103(4) 0.253(5) 0.451(5) -0.001(4) 0.002(4) 0.069(3)
C45 0.324(7) 0.315(6) 0.208(3) -0.108(3) -0.062(4) 0.185(4)
C51 0.173(5) 0.143(2) 0.216(4) -0.004(2) -0.013(4) 0.030(2)
C52 0.163(5) 0.214(3) 0.138(3) -0.024(2) -0.003(4) 0.012(3)
C53 0.123(4) 0.173(2) 0.209(3) 0.050(3) -0.029(3) 0.006(2)
C54 0.152(4) 0.178(2) 0.200(3) -0.034(3) 0.006(4) 0.036(2)
C55 0.141(4) 0.217(3) 0.136(3) 0.043(2) 0.011(3) 0.025(3)
O3 0.183(3) 0.204(4) 0.139(4) -0.005(3) 0.004(3) 0.060(3)
C61 0.197(7) 0.268(9) 0.181(8) 0.010(6) 0.007(6) 0.043(7)
C62 0.227(9) 0.265(10) 0.311(13) 0.049(10) 0.006(9) 0.040(8)
C63 0.124(5) 0.300(10) 0.350(14) -0.039(10) -0.017(7) 0.059(6)
C64 0.268(9) 0.252(9) 0.261(9) -0.021(7) 0.087(7) 0.077(7)
O4 0.270(3) 0.243(3) 0.080(3) 0.012(2) 0.008(2) 0.148(2)
C71 0.282(8) 0.242(7) 0.137(6) -0.020(5) 0.002(5) 0.119(5)
C73 0.318(8) 0.255(7) 0.309(12) -0.073(7) -0.067(9) 0.171(5)
C74 0.322(7) 0.288(7) 0.119(5) 0.031(5) 0.037(5) 0.175(5)

loop_
_atom_type_symbol
_atom_type_description
_atom_type_scat_dispersion_real
_atom_type_scat_dispersion_imag
_atom_type_scat_source
C C 0.0033 0.0016 'International Tables Vol C Tables 4.2.6.8 and 6.1.1.4'
H H 0.0000 0.0000 'International Tables Vol C Tables 4.2.6.8 and 6.1.1.4'
Li Li -0.0003 0.0001 'International Tables Vol C Tables 4.2.6.8 and 6.1.1.4'
O O 0.0106 0.0060 'International Tables Vol C Tables 4.2.6.8 and 6.1.1.4'
Cl Cl 0.1484 0.1585 'International Tables Vol C Tables 4.2.6.8 and 6.1.1.4'
Yb Yb -0.3850 5.5486 'International Tables Vol C Tables 4.2.6.8 and 6.1.1.4'

loop_
_geom_angle_atom_site_label_1
_geom_angle_atom_site_label_2
_geom_angle_atom_site_label_3
_geom_angle
C11 Yb1 C1 78.3(2)
C11 Yb1 C5 95.0(2)
C1 Yb1 C5 30.31(19)
C11 Yb1 C2 94.5(2)
C1 Yb1 C2 28.84(18)
C5 Yb1 C2 49.17(15)
C11 Yb1 Cl1 123.69(19)
C1 Yb1 Cl1 124.16(14)
C5 Yb1 Cl1 131.32(12)
C2 Yb1 Cl1 95.32(13)
C11 Yb1 Cl2 124.30(19)
C1 Yb1 Cl2 125.24(14)
C5 Yb1 Cl2 94.94(15)
C2 Yb1 Cl2 131.33(11)
Cl1 Yb1 Cl2 86.67(5)
C11 Yb1 C15 32.0(2)
C1 Yb1 C15 96.2(2)
C5 Yb1 C15 98.2(2)
C2 Yb1 C15 120.6(2)
Cl1 Yb1 C15 130.40(16)
Cl2 Yb1 C15 92.29(15)
C11 Yb1 C12 30.9(2)
C1 Yb1 C12 95.06(19)
C5 Yb1 C12 120.3(2)
C2 Yb1 C12 97.72(17)
Cl1 Yb1 C12 92.77(13)
Cl2 Yb1 C12 130.83(13)
C15 Yb1 C12 52.49(15)
C11 Yb1 C3 124.6(2)
C1 Yb1 C3 50.06(17)
C5 Yb1 C3 51.25(17)
C2 Yb1 C3 30.32(17)
Cl1 Yb1 C3 81.04(13)
Cl2 Yb1 C3 103.65(13)
C15 Yb1 C3 146.0(2)
C12 Yb1 C3 124.84(18)
C11 Yb1 C4 125.3(2)
C1 Yb1 C4 50.55(18)
C5 Yb1 C4 30.7(2)
C2 Yb1 C4 50.62(17)
Cl1 Yb1 C4 102.89(14)
Cl2 Yb1 C4 81.45(14)
C15 Yb1 C4 126.0(2)
C12 Yb1 C4 145.3(2)
C3 Yb1 C4 32.30(18)
C11 Yb1 C13 48.3(2)
C1 Yb1 C13 123.61(17)
C5 Yb1 C13 143.01(18)
C2 Yb1 C13 126.25(17)
Cl1 Yb1 C13 82.64(12)
Cl2 Yb1 C13 102.29(13)
C15 Yb1 C13 49.17(18)
C12 Yb1 C13 29.64(18)
C3 Yb1 C13 148.32(18)
C4 Yb1 C13 173.59(18)
C11 Yb1 C14 49.1(2)
C1 Yb1 C14 124.57(19)
C5 Yb1 C14 126.72(18)
C2 Yb1 C14 143.29(19)
Cl1 Yb1 C14 101.77(15)
Cl2 Yb1 C14 82.34(14)
C15 Yb1 C14 29.6(2)
C12 Yb1 C14 49.65(18)
C3 Yb1 C14 173.60(19)
C4 Yb1 C14 149.49(19)
C13 Yb1 C14 28.62(17)
C42 Yb2 C51 81.85(19)
C42 Yb2 C55 101.5(2)
C51 Yb2 C55 28.8(2)
C42 Yb2 C44 51.04(18)
C51 Yb2 C44 131.4(2)
C55 Yb2 C44 139.2(3)
C42 Yb2 C43 29.79(13)
C51 Yb2 C43 107.8(2)
C55 Yb2 C43 130.9(2)
C44 Yb2 C43 33.7(2)
C42 Yb2 Cl4 133.90(12)
C51 Yb2 Cl4 124.17(18)
C55 Yb2 Cl4 95.50(14)
C44 Yb2 Cl4 89.3(2)
C43 Yb2 Cl4 122.23(11)
C42 Yb2 Cl3 111.82(13)
C51 Yb2 Cl3 123.92(18)
C55 Yb2 Cl3 131.82(18)
C44 Yb2 Cl3 88.8(2)
C43 Yb2 Cl3 84.97(13)
Cl4 Yb2 Cl3 85.88(5)
C42 Yb2 C41 28.2(2)
C51 Yb2 C41 82.0(2)
C55 Yb2 C41 89.7(2)
C44 Yb2 C41 51.38(19)
C43 Yb2 C41 49.96(19)
Cl4 Yb2 C41 111.07(16)
Cl3 Yb2 C41 134.52(15)
C42 Yb2 C54 129.48(13)
C51 Yb2 C54 48.0(2)
C55 Yb2 C54 30.8(2)
C44 Yb2 C54 164.9(3)
C43 Yb2 C54 154.88(15)
Cl4 Yb2 C54 82.44(13)
Cl3 Yb2 C54 103.00(15)
C41 Yb2 C54 120.43(17)
C42 Yb2 C52 90.47(18)
C51 Yb2 C52 28.6(2)
C55 Yb2 C52 49.43(15)
C44 Yb2 C52 139.2(2)
C43 Yb2 C52 106.18(18)
Cl4 Yb2 C52 131.45(16)
Cl3 Yb2 C52 95.36(14)
C41 Yb2 C52 102.19(19)
C54 Yb2 C52 49.90(18)
C42 Yb2 C45 48.8(2)
C51 Yb2 C45 108.1(2)
C55 Yb2 C45 106.3(2)
C44 Yb2 C45 33.7(3)
C43 Yb2 C45 53.6(2)
Cl4 Yb2 C45 85.4(2)
Cl3 Yb2 C45 121.79(19)
C41 Yb2 C45 29.2(2)
C54 Yb2 C45 132.4(2)
C52 Yb2 C45 131.2(2)
C42 Yb2 C53 121.25(15)
C51 Yb2 C53 48.8(2)
C55 Yb2 C53 51.12(19)
C44 Yb2 C53 163.9(3)
C43 Yb2 C53 131.71(18)
Cl4 Yb2 C53 102.79(14)
Cl3 Yb2 C53 81.51(12)
C41 Yb2 C53 130.44(13)
C54 Yb2 C53 30.89(19)
C52 Yb2 C53 30.9(2)
C45 Yb2 C53 156.1(2)
O2 Li1 O1 108.9(6)
O2 Li1 Cl2 111.3(5)
O1 Li1 Cl2 116.9(5)
O2 Li1 Cl1 108.9(5)
O1 Li1 Cl1 113.2(5)
Cl2 Li1 Cl1 97.0(4)
O2 Li1 Yb1 124.4(5)
O1 Li1 Yb1 126.5(4)
Cl2 Li1 Yb1 48.7(2)
Cl1 Li1 Yb1 48.5(2)
O4 Li2 O3 107.0(5)
O4 Li2 Cl4 116.5(5)
O3 Li2 Cl4 112.5(6)
O4 Li2 Cl3 113.2(5)
O3 Li2 Cl3 109.6(5)
Cl4 Li2 Cl3 97.9(3)
O4 Li2 Yb2 126.2(4)
O3 Li2 Yb2 126.7(6)
Cl4 Li2 Yb2 49.06(17)
Cl3 Li2 Yb2 49.06(17)
Li1 Cl1 Yb1 87.3(3)
Li1 Cl2 Yb1 88.7(3)
Li2 Cl3 Yb2 87.0(2)
Li2 Cl4 Yb2 88.8(2)
C2 C1 C5 109.5(6)
C2 C1 Yb1 76.1(3)
C5 C1 Yb1 75.1(4)
C1 C2 C3 112.9(5)
C1 C2 C6 150.4(9)
C3 C2 C6 96.6(8)
C1 C2 C6' 113.6(6)
C3 C2 C6' 133.4(6)
C6 C2 C6' 36.8(8)
C1 C2 Yb1 75.0(3)
C3 C2 Yb1 78.0(3)
C6 C2 Yb1 114.6(6)
C6' C2 Yb1 116.3(4)
C2 C3 C4 103.6(5)
C2 C3 C7 156.9(8)
C4 C3 C7 99.5(7)
C2 C3 C7' 109.8(6)
C4 C3 C7' 146.6(6)
C7 C3 C7' 47.2(7)
C2 C3 Yb1 71.73(18)
C4 C3 Yb1 73.9(2)
C7 C3 Yb1 116.3(5)
C7' C3 Yb1 117.4(5)
C5 C4 C3 104.3(5)
C5 C4 C8' 154.1(8)
C3 C4 C8' 101.6(8)
C5 C4 C8 110.3(6)
C3 C4 C8 145.4(6)
C8' C4 C8 43.8(8)
C5 C4 Yb1 71.2(3)
C3 C4 Yb1 73.8(2)
C8' C4 Yb1 116.2(6)
C8 C4 Yb1 117.6(5)
C1 C5 C4 109.7(5)
C1 C5 C9 116.2(7)
C4 C5 C9 133.9(6)
C1 C5 C9' 152.9(10)
C4 C5 C9' 96.9(9)
C9 C5 C9' 37.0(9)
C1 C5 Yb1 74.6(3)
C4 C5 Yb1 78.1(4)
C9 C5 Yb1 117.2(5)
C9' C5 Yb1 117.5(8)
C12 C11 C15 111.9(6)
C12 C11 Yb1 78.4(3)
C15 C11 Yb1 77.7(3)
C13 C12 C11 103.1(5)
C13 C12 C16 113.1(8)
C11 C12 C16 143.7(9)
C13 C12 C16' 149.4(7)
C11 C12 C16' 107.2(7)
C16 C12 C16' 36.5(8)
C13 C12 Yb1 78.4(2)
C11 C12 Yb1 70.6(2)
C16 C12 Yb1 118.4(4)
C16' C12 Yb1 115.7(4)
C14 C13 C12 112.3(5)
C14 C13 C17' 143.8(7)
C12 C13 C17' 103.8(7)
C14 C13 C17 104.7(7)
C12 C13 C17 143.0(7)
C17' C13 C17 39.1(7)
C14 C13 Yb1 76.6(3)
C12 C13 Yb1 72.0(2)
C17' C13 Yb1 117.2(4)
C17 C13 Yb1 119.5(4)
C13 C14 C15 109.6(5)
C13 C14 C18' 112.7(7)
C15 C14 C18' 137.7(7)
C13 C14 C18 152.8(7)
C15 C14 C18 97.6(7)
C18' C14 C18 40.1(7)
C13 C14 Yb1 74.8(3)
C15 C14 Yb1 71.1(3)
C18' C14 Yb1 121.6(4)
C18 C14 Yb1 116.2(4)
C14 C15 C11 103.0(5)
C14 C15 C19 148.8(7)
C11 C15 C19 107.9(7)
C14 C15 C19' 108.8(8)
C11 C15 C19' 148.1(9)
C19 C15 C19' 40.2(7)
C14 C15 Yb1 79.3(3)
C11 C15 Yb1 70.2(3)
C19 C15 Yb1 115.1(4)
C19' C15 Yb1 117.7(4)
C24 O1 C21 105.2(4)
C24 O1 Li1 126.0(5)
C21 O1 Li1 128.1(5)
C22 C21 O1 111.2(4)
C21 C22 C23 105.1(5)
C24 C23 C22 106.3(4)
C23 C24 O1 109.9(4)
C34 O2 C31 109.1(3)
C34 O2 Li1 125.1(5)
C31 O2 Li1 125.8(5)
C32 C31 O2 107.9(4)
C31 C32 C33 105.8(5)
C34 C33 C32 107.5(4)
C33 C34 O2 107.6(4)
C42 C41 C45 113.2(6)
C42 C41 Yb2 74.1(3)
C45 C41 Yb2 77.7(5)
C41 C42 C43 116.3(4)
C41 C42 C46 158.6(6)
C43 C42 C46 85.1(7)
C41 C42 C46' 101.3(10)
C43 C42 C46' 142.4(11)
C46 C42 C46' 57.4(11)
C41 C42 Yb2 77.7(3)
C43 C42 Yb2 76.3(3)
C46 C42 Yb2 109.5(8)
C46' C42 Yb2 116.2(7)
C42 C43 C44 103.1(5)
C42 C43 C47 169.5(8)
C44 C43 C47 87.3(7)
C42 C43 C47' 119.4(6)
C44 C43 C47' 137.5(6)
C47 C43 C47' 50.3(7)
C42 C43 Yb2 73.9(3)
C44 C43 Yb2 72.6(4)
C47 C43 Yb2 108.5(8)
C47' C43 Yb2 118.7(8)
C43 C44 C45 103.4(5)
C43 C44 C48 155.4(9)
C45 C44 C48 100.5(9)
C43 C44 C48' 106.0(9)
C45 C44 C48' 149.9(9)
C48 C44 C48' 49.7(9)
C43 C44 Yb2 73.7(3)
C45 C44 Yb2 76.2(5)
C48 C44 Yb2 118.1(8)
C48' C44 Yb2 118.3(8)
C41 C45 C49' 99.1(9)
C41 C45 C44 103.9(7)
C49' C45 C44 156.8(9)
C41 C45 C49 133.4(9)
C49' C45 C49 34.6(9)
C44 C45 C49 122.6(8)
C41 C45 Yb2 73.1(5)
C49' C45 Yb2 119.7(11)
C44 C45 Yb2 70.1(5)
C49 C45 Yb2 118.1(9)
C49' C49 C45 68(2)
C49 C49' C45 78(2)
C55 C51 C52 116.2(8)
C55 C51 Yb2 75.9(3)
C52 C51 Yb2 78.4(3)
C51 C52 C53 106.9(6)
C51 C52 C56' 150.6(10)
C53 C52 C56' 102.5(8)
C51 C52 C56 109.8(8)
C53 C52 C56 143.2(7)
C56' C52 C56 40.8(8)
C51 C52 Yb2 73.0(2)
C53 C52 Yb2 76.7(2)
C56' C52 Yb2 115.1(5)
C56 C52 Yb2 116.3(5)
C52 C53 C54 102.9(5)
C52 C53 C57' 150.4(7)
C54 C53 C57' 106.7(7)
C52 C53 C57 107.9(6)
C54 C53 C57 149.2(7)
C57' C53 C57 42.5(7)
C52 C53 Yb2 72.4(2)
C54 C53 Yb2 71.8(3)
C57' C53 Yb2 117.3(4)
C57 C53 Yb2 117.6(5)
C55 C54 C53 108.9(5)
C55 C54 C58 107.5(7)
C53 C54 C58 143.4(7)
C55 C54 C58' 147.7(8)
C53 C54 C58' 103.3(8)
C58 C54 C58' 40.2(7)
C55 C54 Yb2 73.0(4)
C53 C54 Yb2 77.3(3)
C58 C54 Yb2 117.5(5)
C58' C54 Yb2 116.7(5)
C51 C55 C54 105.1(6)
C51 C55 C59 156.3(10)
C54 C55 C59 98.0(9)
C51 C55 C59' 112.9(8)
C54 C55 C59' 141.4(7)
C59 C55 C59' 43.5(8)
C51 C55 Yb2 75.3(3)
C54 C55 Yb2 76.2(3)
C59 C55 Yb2 115.6(5)
C59' C55 Yb2 119.1(6)
C61 O3 C64 107.5(4)
C61 O3 Li2 122.9(4)
C64 O3 Li2 129.5(4)
O3 C61 C62 109.1(4)
C61 C62 C63 105.6(4)
C64 C63 C62 107.0(4)
C63 C64 O3 107.9(5)
C71 O4 C74 106.8(4)
C71 O4 Li2 126.4(4)
C74 O4 Li2 125.9(4)
O4 C71 C72 109.3(4)
O4 C71 C72' 109.1(4)
C72 C71 C72' 27.0(4)
C71 C72 C73 104.2(5)
C71 C72' C73 104.1(5)
C74 C73 C72' 104.4(5)
C74 C73 C72 105.5(5)
C72' C73 C72 25.3(3)
C73 C74 O4 109.7(4)

loop_
_geom_bond_atom_site_label_1
_geom_bond_atom_site_label_2
_geom_bond_distance
Yb1 C11 2.494(4)
Yb1 C1 2.561(5)
Yb1 C5 2.567(6)
Yb1 C2 2.574(4)
Yb1 Cl1 2.5840(17)
Yb1 Cl2 2.5866(17)
Yb1 C15 2.589(5)
Yb1 C12 2.590(3)
Yb1 C3 2.651(4)
Yb1 C4 2.652(5)
Yb1 C13 2.668(4)
Yb1 C14 2.689(4)
Yb2 C42 2.566(4)
Yb2 C51 2.562(4)
Yb2 C55 2.568(6)
Yb2 C44 2.580(7)
Yb2 C43 2.596(6)
Yb2 Cl4 2.5944(17)
Yb2 Cl3 2.5974(16)
Yb2 C41 2.608(5)
Yb2 C54 2.609(7)
Yb2 C52 2.624(3)
Yb2 C45 2.664(11)
Yb2 C53 2.679(5)
Li1 O2 1.899(9)
Li1 O1 1.919(11)
Li1 Cl2 2.333(12)
Li1 Cl1 2.402(12)
Li2 O4 1.871(14)
Li2 O3 1.915(10)
Li2 Cl4 2.303(10)
Li2 Cl3 2.385(10)
C1 C2 1.279(8)
C1 C5 1.341(8)
C2 C3 1.368(8)
C2 C6 1.537(9)
C2 C6' 1.543(10)
C3 C4 1.475(9)
C3 C7 1.550(9)
C3 C7' 1.561(10)
C4 C5 1.383(9)
C4 C8' 1.541(10)
C4 C8 1.563(11)
C5 C9 1.550(9)
C5 C9' 1.558(9)
C11 C12 1.359(10)
C11 C15 1.405(10)
C12 C13 1.347(8)
C12 C16 1.539(9)
C12 C16' 1.558(11)
C13 C14 1.324(8)
C13 C17' 1.542(11)
C13 C17 1.546(11)
C14 C15 1.354(10)
C14 C18' 1.558(11)
C14 C18 1.573(11)
C15 C19 1.544(11)
C15 C19' 1.558(8)
O1 C24 1.439(6)
O1 C21 1.443(6)
C21 C22 1.428(7)
C22 C23 1.505(7)
C23 C24 1.425(7)
O2 C34 1.424(6)
O2 C31 1.437(6)
C31 C32 1.416(7)
C32 C33 1.511(7)
C33 C34 1.419(7)
C41 C42 1.260(10)
C41 C45 1.330(9)
C42 C43 1.327(6)
C42 C46 1.535(10)
C42 C46' 1.551(11)
C43 C44 1.501(10)
C43 C47 1.549(12)
C43 C47' 1.552(9)
C44 C45 1.522(12)
C44 C48 1.557(12)
C44 C48' 1.564(11)
C45 C49' 1.53(3)
C45 C49 1.62(2)
C49 C49' 0.94(2)
C51 C55 1.275(10)
C51 C52 1.283(10)
C52 C53 1.413(9)
C52 C56' 1.558(9)
C52 C56 1.558(11)
C53 C54 1.410(9)
C53 C57' 1.553(11)
C53 C57 1.557(10)
C54 C55 1.375(10)
C54 C58 1.541(11)
C54 C58' 1.549(11)
C55 C59 1.544(9)
C55 C59' 1.552(10)
O3 C61 1.426(6)
O3 C64 1.433(6)
C61 C62 1.423(7)
C62 C63 1.507(6)
C63 C64 1.425(7)
O4 C71 1.426(6)
O4 C74 1.429(6)
C71 C72 1.421(8)
C71 C72' 1.426(8)
C72 C73 1.521(7)
C72' C73 1.519(7)
C73 C74 1.421(8)
